data_2006083
loop_
_publ_author_name
'Chiaroni, A.'
'Riche, C.'
'Bouifraden, S.'
'Lavergne, J.-P.'
'Viallefont, P.'

_publ_contact_author
;
      Dr Claude Riche
      Institut de Chimie des Substances Naturelles
      CNRS
      91198 Gif-sur-Yvette CEDEX
      France
;
_publ_section_title
(3<i>R</i>,2'<i>S</i>)-2'-<i>N</i>-Dibenzylamino-1,2:5,6-di-<i>O</i>-isopropylid\`ene-\a-<small>D</small>-allofuranose-3-spiro-3'-\b-propiolactone
_journal_issue 4
_journal_name_full 'Acta Crystallographica Section C'
_journal_page_first 457
_journal_page_last 459
_journal_paper_doi 10.1107/S0108270196014461
_journal_volume 53
_journal_year 1997
_chemical_formula_moiety 'C28 H33 N O7'
_chemical_formula_sum 'C28 H33 N O7'
_chemical_formula_weight 495.57
_chemical_name_systematic
;
(3R),(2'S)-2'-N-Dibenzylamino-1,2:5,6-diisopropylid\`ene-\a-D-allofuranos-3-
spiro-\b-propiolactone
;
_space_group_IT_number 5
_symmetry_cell_setting monoclinic
_symmetry_space_group_name_Hall 'C 2y'
_symmetry_space_group_name_H-M 'C 1 2 1'
_atom_type_scat_source International_Tables_Vol_IV
_cell_angle_alpha 90.00
_cell_angle_beta 101.47(6)
_cell_angle_gamma 90.00
_cell_formula_units_Z 4
_cell_length_a 32.156(13)
_cell_length_b 7.114(2)
_cell_length_c 12.118(6)
_cell_measurement_reflns_used 25
_cell_measurement_temperature 293
_cell_measurement_theta_max 19.6
_cell_measurement_theta_min 10.2
_cell_volume 2717(2)
_computing_data_collection 'CAD-4 Software (Enraf-Nonius, 1989)'
_computing_data_reduction 'NONIUS (Riche, 1989)'
_computing_molecular_graphics 'R3M  (Riche, 1983)  ORTEP (Johnson, 1965)'
_computing_publication_material 'ACTACIF (Riche, 1992)'
_computing_structure_refinement 'SHELX76   (Sheldrick, 1976)'
_computing_structure_solution 'SHELXS86  (Sheldrick, 1985)'
_diffrn_ambient_temperature 293
_diffrn_measurement_device 'Nonius CAD4 diffractometer'
_diffrn_measurement_method \q/2\q
_diffrn_radiation_monochromator graphite
_diffrn_radiation_source 'X-ray tube'
_diffrn_radiation_type 'Cu K\a'
_diffrn_radiation_wavelength 1.5418
_diffrn_reflns_av_R_equivalents 0.045
_diffrn_reflns_limit_h_max 37
_diffrn_reflns_limit_h_min -37
_diffrn_reflns_limit_k_max 8
_diffrn_reflns_limit_k_min -4
_diffrn_reflns_limit_l_max 14
_diffrn_reflns_limit_l_min 0
_diffrn_reflns_number 3509
_diffrn_reflns_theta_max 64.87
_diffrn_reflns_theta_min 3.72
_diffrn_standards_decay_% 0
_diffrn_standards_interval_time 120
_diffrn_standards_number 3
_exptl_absorpt_coefficient_mu 0.67
_exptl_absorpt_correction_type none
_exptl_crystal_colour colourless
_exptl_crystal_density_diffrn 1.21
_exptl_crystal_description prism
_exptl_crystal_F_000 1056
_exptl_crystal_size_max 0.50
_exptl_crystal_size_mid 0.12
_exptl_crystal_size_min 0.12
_refine_diff_density_max 0.14
_refine_diff_density_min -0.22
_refine_ls_extinction_method none
_refine_ls_goodness_of_fit_obs 1.09
_refine_ls_hydrogen_treatment noref
_refine_ls_matrix_type userbloc
_refine_ls_number_parameters 153
_refine_ls_number_reflns 1882
_refine_ls_R_factor_obs 0.054
_refine_ls_shift/esd_max 0.09
_refine_ls_structure_factor_coef F
_refine_ls_weighting_details 'w = 1/[\s^2^(F) +  0.0100F^2^]'
_refine_ls_weighting_scheme calc
_refine_ls_wR_factor_obs 0.072
_reflns_number_observed 1891
_reflns_number_total 2685
_reflns_observed_criterion refl_observed_if_I_>_3.0_sigma(I)
_cod_data_source_file pa1245.cif
_cod_data_source_block spiropropiolactone
_cod_depositor_comments
;
The following automatic conversions were performed:

'_refine_ls_weighting_scheme' value 'calc w = 1/[\s^2^(F) +
0.0100F^2^]' was changed to 'calc'. New tag
'_refine_ls_weighting_details' was created. The value of the new tag
was set to 'w = 1/[\s^2^(F) + 0.0100F^2^]'.

Automatic conversion script
Id: cif_fix_values 3143 2015-03-26 13:38:13Z robertas 
;
_cod_original_cell_volume 2716.7(18)
_cod_original_sg_symbol_H-M 'C 2'
_cod_database_code 2006083

loop_
_symmetry_equiv_pos_as_xyz
+x,+y,+z
-x,+y,-z
1/2+x,1/2+y,+z
1/2-x,1/2+y,-z

loop_
_atom_site_aniso_label
_atom_site_aniso_U_11
_atom_site_aniso_U_12
_atom_site_aniso_U_13
_atom_site_aniso_U_22
_atom_site_aniso_U_23
_atom_site_aniso_U_33
C1 0.0633(27) -0.0047(27) 0.0091(26) 0.0688(38) -0.0050(30) 0.0797(34)
C2 0.0444(21) 0.0008(24) 0.0059(19) 0.0674(33) -0.0008(28) 0.0673(29)
C3 0.0493(21) -0.0003(22) 0.0072(19) 0.0500(29) 0.0061(24) 0.0560(25)
C4 0.0474(21) 0.0031(22) 0.0028(20) 0.0563(33) 0.0036(26) 0.0642(28)
C5 0.0484(21) 0.0034(24) -0.0063(19) 0.0707(40) -0.0019(27) 0.0606(27)
C6 0.0646(26) 0.0032(29) -0.0126(23) 0.0717(40) 0.0029(28) 0.0636(30)
C1' 0.0639(28) -0.0082(28) -0.0083(23) 0.0618(37) 0.0031(29) 0.0637(28)
C2' 0.0455(20) 0.0050(22) 0.0068(18) 0.0678(34) 0.0072(24) 0.0510(23)
O1 0.0544(17) 0.0124(21) 0.0103(18) 0.1204(33) -0.0018(25) 0.0894(24)
O2 0.0731(19) 0.0192(21) 0.0106(15) 0.1148(32) 0.0041(20) 0.0582(19)
O3 0.0608(18) -0.0033(16) 0.0060(15) 0.0597(21) 0.0143(18) 0.0680(19)
O4 0.0715(19) 0.0111(18) -0.0017(16) 0.0650(24) 0.0051(20) 0.0697(20)
O5 0.0621(17) 0.0113(17) -0.0096(15) 0.0797(26) -0.0093(20) 0.0709(20)
O6 0.0599(19) 0.0022(20) -0.0223(17) 0.0728(27) -0.0021(23) 0.1008(27)
O1' 0.0889(24) 0.0109(21) -0.0057(21) 0.0540(24) 0.0052(21) 0.1067(29)
C16 0.0660(28) 0.0103(34) 0.0081(24) 0.1215(52) -0.0103(36) 0.0619(30)
C17 0.1174(52) 0.0399(60) -0.0029(42) 0.2059(98) -0.0940(65) 0.1231(57)
C18 0.1236(52) -0.0488(58) 0.0352(42) 0.1770(79) 0.0234(52) 0.0962(47)
C19 0.0732(33) 0.0062(32) -0.0181(28) 0.0708(47) -0.0103(34) 0.0857(37)
C20 0.1626(67) 0.0801(70) -0.0203(44) 0.2011 -0.0257(55) 0.0794(43)
C21 0.1062(51) -0.0216(47) -0.0344(64) 0.0834(57) 0.0198(67) 0.2590
N22 0.0419(15) 0.0016(19) 0.0029(15) 0.0696(28) 0.0081(20) 0.0446(19)
C23 0.0633(26) -0.0049(25) -0.0084(22) 0.0619(34) 0.0078(26) 0.0602(28)
C24 0.0507(22) -0.0005(26) 0.0029(20) 0.0840(43) 0.0050(28) 0.0482(25)
C25 0.0597(28) 0.0067(32) -0.0070(27) 0.1093(51) -0.0111(39) 0.0847(37)
C26 0.0602(31) -0.0045(45) -0.0141(29) 0.1578(79) -0.0203(53) 0.0901(45)
C27 0.0838(40) -0.0330(46) 0.0062(31) 0.1399(73) -0.0237(46) 0.0642(37)
C28 0.1062(45) -0.0303(43) 0.0079(35) 0.1032(51) -0.0066(38) 0.0755(38)
C29 0.0692(30) -0.0085(31) -0.0029(25) 0.0759(42) 0.0017(33) 0.0685(33)
C30 0.0443(19) 0.0048(25) 0.0162(20) 0.0811(37) 0.0013(29) 0.0643(28)
C31 0.0434(20) 0.0011(26) 0.0135(18) 0.0802(39) 0.0025(28) 0.0528(25)
C32 0.0628(27) 0.0040(29) 0.0161(24) 0.0804(42) 0.0057(32) 0.0643(30)
C33 0.0786(33) 0.0083(32) 0.0270(31) 0.0818(42) 0.0156(37) 0.0896(41)
C34 0.0893(38) 0.0265(45) 0.0259(31) 0.1423(70) 0.0190(45) 0.0656(39)
C35 0.1026(42) 0.0217(50) 0.0195(30) 0.1529(76) 0.0037(42) 0.0501(31)
C36 0.0870(32) 0.0186(35) 0.0161(28) 0.1046(49) -0.0082(35) 0.0666(34)

loop_
_atom_site_label
_atom_site_fract_x
_atom_site_fract_y
_atom_site_fract_z
_atom_site_U_iso_or_equiv
_atom_site_thermal_displace_type
_atom_site_calc_flag
_atom_site_calc_attached_atom
C1 0.9191(2) 0.1954(8) 0.7864(4) 0.072(6) Uani ? ?
C2 0.8818(1) 0.3201(8) 0.7388(4) 0.061(5) Uani ? ?
C3 0.8854(1) 0.4817(7) 0.8256(4) 0.053(4) Uani ? ?
C4 0.9242(1) 0.4366(7) 0.9168(4) 0.057(5) Uani ? ?
C5 0.9196(1) 0.4486(8) 1.0379(4) 0.062(5) Uani ? ?
C6 0.9606(2) 0.4065(8) 1.1217(4) 0.069(6) Uani ? ?
C1' 0.8528(2) 0.7325(9) 0.7967(4) 0.065(6) Uani ? ?
C2' 0.8436(1) 0.5550(7) 0.8574(4) 0.056(5) Uani ? ?
O1 0.9492(1) 0.2476(7) 0.7217(3) 0.090(5) Uani ? ?
O2 0.8868(1) 0.3706(6) 0.6315(3) 0.084(4) Uani ? ?
O3 0.8906(1) 0.6671(5) 0.7766(3) 0.064(3) Uani ? ?
O4 0.9336(1) 0.2426 0.8990(3) 0.071(4) Uani ? ?
O5 0.9105(1) 0.6383(5) 1.0627(3) 0.073(4) Uani ? ?
O6 0.9790(1) 0.5852(6) 1.1439(3) 0.081(4) Uani ? ?
O1' 0.8375(1) 0.8818(6) 0.7722(4) 0.086(5) Uani ? ?
C16 0.9283(2) 0.3255(10) 0.6166(4) 0.085(7) Uani ? ?
C17 0.9242(2) 0.1778(15) 0.5246(7) 0.152(13) Uani ? ?
C18 0.9513(2) 0.4981(14) 0.5936(6) 0.134(11) Uani ? ?
C19 0.9454(2) 0.7116(9) 1.1443(5) 0.079(7) Uani ? ?
C20 0.9326(3) 0.7190(17) 1.2560(6) 0.152(13) Uani ? ?
C21 0.9568(2) 0.8958(12) 1.1033(10) 0.155(15) Uani ? ?
N22 0.8041(1) 0.4543(6) 0.8195(3) 0.053(4) Uani ? ?
C23 0.7801(1) 0.5150(7) 0.7087(4) 0.064(5) Uani ? ?
C24 0.7477(1) 0.3728(8) 0.6557(4) 0.062(6) Uani ? ?
C25 0.7082(2) 0.4308(10) 0.5977(5) 0.087(7) Uani ? ?
C26 0.6788(2) 0.2994(15) 0.5461(6) 0.105(10) Uani ? ?
C27 0.6875(2) 0.1163(14) 0.5504(5) 0.098(9) Uani ? ?
C28 0.7265(2) 0.0571(11) 0.6054(5) 0.097(8) Uani ? ?
C29 0.7563(2) 0.1837(9) 0.6573(5) 0.073(6) Uani ? ?
C30 0.7778(1) 0.4419(8) 0.9053(4) 0.064(5) Uani ? ?
C31 0.7998(1) 0.3299(8) 1.0051(4) 0.060(5) Uani ? ?
C32 0.8140(2) 0.1516(9) 0.9905(4) 0.070(6) Uani ? ?
C33 0.8348(2) 0.0475(9) 1.0808(5) 0.085(7) Uani ? ?
C34 0.8420(2) 0.1231(13) 1.1869(5) 0.100(9) Uani ? ?
C35 0.8283(2) 0.2955(14) 1.2030(5) 0.103(9) Uani ? ?
C36 0.8072(2) 0.4031(10) 1.1127(5) 0.088(7) Uani ? ?
H1 0.91269 0.05768 0.78321 0.080 Uiso calc C1
H2 0.85271 0.26479 0.72892 0.067 Uiso calc C2
H4 0.94593 0.53333 0.90860 0.063 Uiso calc C4
H5 0.89709 0.35534 1.04561 0.068 Uiso calc C5
H6a 0.97939 0.32125 1.08805 0.076 Uiso calc C6
H6b 0.95452 0.34778 1.19185 0.076 Uiso calc C6
H2' 0.83847 0.55468 0.93609 0.061 Uiso calc C2'
H17a 0.90950 0.23349 0.45140 0.167 Uiso calc C17
H17b 0.95304 0.13331 0.51767 0.167 Uiso calc C17
H17c 0.90725 0.06912 0.54406 0.167 Uiso calc C17
H18a 0.93695 0.55376 0.52013 0.148 Uiso calc C18
H18b 0.95131 0.59149 0.65525 0.148 Uiso calc C18
H18c 0.98127 0.46503 0.58997 0.148 Uiso calc C18
H20a 0.95663 0.76977 1.31368 0.167 Uiso calc C20
H20b 0.90733 0.80263 1.25102 0.167 Uiso calc C20
H20c 0.92536 0.58962 1.27829 0.167 Uiso calc C20
H21a 0.98109 0.95045 1.15853 0.171 Uiso calc C21
H21b 0.96526 0.87988 1.02876 0.171 Uiso calc C21
H21c 0.93188 0.98237 1.09481 0.171 Uiso calc C21
H23a 0.80054 0.53619 0.65744 0.070 Uiso calc C23
H23b 0.76533 0.63574 0.71823 0.070 Uiso calc C23
H25 0.70087 0.56754 0.59317 0.095 Uiso calc C25
H26 0.65046 0.34337 0.50468 0.116 Uiso calc C26
H27 0.66566 0.02347 0.51381 0.108 Uiso calc C27
H28 0.73351 -0.08005 0.60779 0.107 Uiso calc C28
H29 0.78468 0.13744 0.69695 0.081 Uiso calc C29
H30a 0.75023 0.37985 0.87195 0.071 Uiso calc C30
H30b 0.77203 0.57153 0.93059 0.071 Uiso calc C30
H32 0.80925 0.09617 0.91318 0.078 Uiso calc C32
H33 0.84462 -0.08299 1.06890 0.093 Uiso calc C33
H34 0.85748 0.04864 1.25228 0.110 Uiso calc C34
H35 0.83329 0.34882 1.28089 0.114 Uiso calc C35
H36 0.79733 0.53296 1.12607 0.097 Uiso calc C36

loop_
_geom_angle_atom_site_label_1
_geom_angle_atom_site_label_2
_geom_angle_atom_site_label_3
_geom_angle
_geom_angle_publ_flag
C2 C1 O1 102.3(4) yes
C2 C1 O4 108.6(4) yes
O1 C1 O4 110.3(4) yes
C1 C2 C3 103.3(4) yes
C1 C2 O2 106.2(4) yes
C3 C2 O2 116.0(4) yes
C2 C3 C4 106.0(4) yes
C2 C3 C2' 117.7(4) yes
C2 C3 O3 113.0(3) yes
C4 C3 C2' 120.7(4) yes
C4 C3 O3 109.8(3) yes
C2' C3 O3 88.4(3) yes
C3 C4 C5 118.0(4) yes
C3 C4 O4 105.0(3) yes
C5 C4 O4 105.3(3) yes
C4 C5 C6 113.5(4) yes
C4 C5 O5 108.8(4) yes
C6 C5 O5 103.4(4) yes
C5 C6 O6 103.0(4) yes
C2' C1' O3 94.0(4) yes
C2' C1' O1' 139.1(5) yes
O3 C1' O1' 126.9(5) yes
C3 C2' C1' 84.2(3) yes
C3 C2' N22 120.0(4) yes
C1' C2' N22 120.0(4) yes
C1 O1 C16 110.1(4) yes
C2 O2 C16 110.4(4) yes
C3 O3 C1' 93.2(3) yes
C1 O4 C4 109.8(3) yes
C5 O5 C19 108.9(4) yes
C6 O6 C19 106.6(4) yes
O1 C16 O2 105.2(4) yes
O1 C16 C17 110.1(5) yes
O1 C16 C18 108.8(5) yes
O2 C16 C17 107.7(5) yes
O2 C16 C18 110.7(5) yes
C17 C16 C18 114.0(6) yes
O5 C19 O6 105.1(4) yes
O5 C19 C20 108.6(5) yes
O5 C19 C21 107.7(5) yes
O6 C19 C20 112.0(6) yes
O6 C19 C21 109.0(6) yes
C20 C19 C21 114.0(6) yes
C2' N22 C23 114.2(3) yes
C2' N22 C30 113.4(3) yes
C23 N22 C30 113.1(3) yes
N22 C23 C24 112.6(4) yes
C23 C24 C25 120.3(5) yes
C23 C24 C29 122.3(5) yes
C25 C24 C29 117.4(5) yes
C24 C25 C26 120.1(6) yes
C25 C26 C27 121.6(7) yes
C26 C27 C28 119.0(7) yes
C27 C28 C29 120.7(6) yes
C24 C29 C28 121.2(5) yes
N22 C30 C31 110.8(4) yes
C30 C31 C32 120.2(4) yes
C30 C31 C36 121.7(5) yes
C32 C31 C36 118.1(5) yes
C31 C32 C33 121.1(5) yes
C32 C33 C34 119.9(6) yes
C33 C34 C35 120.1(7) yes
C34 C35 C36 120.9(7) yes
C31 C36 C35 119.9(6) yes

loop_
_geom_bond_atom_site_label_1
_geom_bond_site_symmetry_1
_geom_bond_atom_site_label_2
_geom_bond_site_symmetry_2
_geom_bond_distance
_geom_bond_publ_flag
C1 . C2 . 1.510(7) yes
C1 . O1 . 1.412(6) yes
C1 . O4 . 1.393(6) yes
C2 . C3 . 1.547(7) yes
C2 . O2 . 1.388(6) yes
C3 . C4 . 1.527(6) yes
C3 . C2' . 1.560(6) yes
C3 . O3 . 1.470(6) yes
C4 . C5 . 1.506(6) yes
C4 . O4 . 1.438(5) yes
C5 . C6 . 1.524(7) yes
C5 . O5 . 1.425(7) yes
C6 . O6 . 1.405(7) yes
C1' . C2' . 1.519(8) yes
C1' . O3 . 1.368(6) yes
C1' . O1' . 1.184(7) yes
C2' . N22 . 1.451(5) yes
O1 . C16 . 1.429(7) yes
O2 . C16 . 1.417(6) yes
O5 . C19 . 1.437(7) yes
O6 . C19 . 1.405(7) yes
C16 . C17 . 1.518(11) yes
C16 . C18 . 1.489(11) yes
C19 . C20 . 1.492(10) yes
C19 . C21 . 1.474(11) yes
N22 . C23 . 1.473(6) yes
N22 . C30 . 1.469(5) yes
C23 . C24 . 1.503(7) yes
C24 . C25 . 1.387(7) yes
C24 . C29 . 1.372(9) yes
C25 . C26 . 1.386(11) yes
C26 . C27 . 1.331(14) yes
C27 . C28 . 1.367(10) yes
C28 . C29 . 1.372(9) yes
C30 . C31 . 1.502(7) yes
C31 . C32 . 1.372(8) yes
C31 . C36 . 1.381(7) yes
C32 . C33 . 1.379(8) yes
C33 . C34 . 1.370(9) yes
C34 . C35 . 1.330(13) yes
C35 . C36 . 1.396(9) yes

loop_
_geom_torsion_atom_site_label_1
_geom_torsion_atom_site_label_2
_geom_torsion_atom_site_label_3
_geom_torsion_atom_site_label_4
_geom_torsion
_geom_torsion_publ_flag
O4 C1 C2 C3 16.6(4) yes
C1 C2 C3 C4 -0.5(4) yes
C2 C3 C4 O4 -15.0(4) yes
C3 C4 O4 C1 26.6(4) yes
C4 O4 C1 C2 -27.8(4) yes
O1 C1 C2 O2 22.4(4) yes
C1 C2 O2 C16 -13.3(4) yes
C2 O2 C16 O1 -1.2(4) yes
O2 C16 O1 C1 16.7(4) yes
C16 O1 C1 C2 -23.9(4) yes
O4 C4 C5 C6 65.0(4) yes
O4 C4 C5 O5 179.6(5) yes
C3 C4 C5 C6 -178.3(6) yes
C3 C4 C5 O5 -63.7(4) yes
O5 C5 C6 O6 -25.9(4) yes
C5 C6 O6 C19 36.6(5) yes
C6 O6 C19 O5 -33.1(5) yes
O6 C19 O5 C5 15.5(4) yes
C19 O5 C5 C6 6.4(4) yes
O3 C3 C2' C1' 3.2(4) yes
C3 C2' C1' O3 -3.5(5) yes
C2' C1' O3 C3 3.7(5) yes
C1' O3 C3 C2' -3.6(4) yes
C2 C3 C2' N22 9.3(4) yes
C3 C2' N22 C23 -89.2(4) yes
C3 C2' N22 C30 139.3(5) yes
C2' N22 C23 C24 161.8(5) yes
N22 C23 C24 C25 140.5(6) yes
C2' N22 C30 C31 -63.9(4) yes
N22 C30 C31 C32 -54.6(5) yes
